data_7131024
loop_
_publ_author_name
'Rajagopal, Shinaj K.'
'Dishi, Or'
'Bogoslavsky, Benny'
'Gidron, Ori'

_publ_section_title
;
 Transformation of &#x3c0;-conjugated macrocycles: from furanophanes to
 napthalenophanes.
;
_journal_name_full 'Chemical communications (Cambridge, England)'
_journal_paper_doi 10.1039/d2cc05434e
_journal_year 2022
_chemical_formula_moiety 'C22 H14 O2'
_chemical_formula_sum 'C22 H14 O2'
_chemical_formula_weight 310.33
_space_group_crystal_system orthorhombic
_space_group_IT_number 56
_space_group_name_Hall '-P 2ab 2ac'
_space_group_name_H-M_alt 'P c c n'
_atom_sites_solution_hydrogens geom
_atom_sites_solution_primary dual
_audit_creation_date 2020-03-08
_audit_creation_method
;
Olex2 1.3
(compiled 2019.09.11 svn.r3662 for OlexSys, GUI svn.r5938)
;
_audit_update_record
;
2021-12-28 deposited with the CCDC.	2022-11-16 downloaded from the CCDC.
;
_cell_angle_alpha 90
_cell_angle_beta 90
_cell_angle_gamma 90
_cell_formula_units_Z 8
_cell_length_a 11.4820(3)
_cell_length_b 17.1596(4)
_cell_length_c 16.1811(3)
_cell_measurement_reflns_used 13547
_cell_measurement_temperature 296.34(10)
_cell_measurement_theta_max 32.3820
_cell_measurement_theta_min 2.1950
_cell_volume 3188.11(13)
_computing_cell_refinement 'CrysAlisPro 1.171.40.72a (Rigaku OD, 2020)'
_computing_data_collection 'CrysAlisPro 1.171.40.72a (Rigaku OD, 2020)'
_computing_data_reduction 'CrysAlisPro 1.171.40.72a (Rigaku OD, 2020)'
_computing_molecular_graphics 'Olex2 1.3 (Dolomanov et al., 2009)'
_computing_publication_material 'Olex2 1.3 (Dolomanov et al., 2009)'
_computing_structure_refinement 'ShelXL 2018/3 (Sheldrick, 2015)'
_computing_structure_solution 'SHELXT 2014/4 (Sheldrick, 2014)'
_diffrn_ambient_environment air
_diffrn_ambient_temperature 296.34(10)
_diffrn_detector 'Hybrid Pixel Array Detector'
_diffrn_detector_area_resol_mean 10.0000
_diffrn_detector_type HyPix
_diffrn_measured_fraction_theta_full 1.000
_diffrn_measured_fraction_theta_max 0.867
_diffrn_measurement_details
;
List of Runs (angles in degrees, time in seconds):

  # Type    Start    End  Width  t~exp~   \w     \q     \k     \f   Frames
#--------------------------------------------------------------------------
  1  \w    -23.00  32.20   0.30   10.00    --    9.19 -99.00  60.00  184
  2  \w    -24.00  18.00   0.30   10.00    --  -10.44 -99.00  30.00  140
  3  \w    -15.00  23.10   0.30   10.00    --  -10.44 -99.00 -60.00  127
  4  \w    -24.00  12.00   0.30   10.00    --  -10.44 -99.00 -90.00  120
  5  \w    -42.00  24.00   0.30   10.00    --  -10.44  93.00-153.00  220
  6  \w    -57.00 -30.00   0.30   10.00    --  -10.44 128.00  96.00   90
;
_diffrn_measurement_device 'four-circle diffractometer'
_diffrn_measurement_device_type 'XtaLAB Synergy, Single source at offset/far, HyPix'
_diffrn_measurement_method '\w scans'
_diffrn_orient_matrix_type 'CrysAlisPro convention (1999,Acta A55,543-557)'
_diffrn_orient_matrix_UB_11 -0.0310574000
_diffrn_orient_matrix_UB_12 0.0333432000
_diffrn_orient_matrix_UB_13 -0.0136337000
_diffrn_orient_matrix_UB_21 -0.0533204000
_diffrn_orient_matrix_UB_22 -0.0185791000
_diffrn_orient_matrix_UB_23 0.0100633000
_diffrn_orient_matrix_UB_31 0.0028029000
_diffrn_orient_matrix_UB_32 0.0158724000
_diffrn_orient_matrix_UB_33 0.0404276000
_diffrn_radiation_monochromator mirror
_diffrn_radiation_probe x-ray
_diffrn_radiation_type 'Mo K\a'
_diffrn_radiation_wavelength 0.71073
_diffrn_reflns_av_R_equivalents 0.0183
_diffrn_reflns_av_unetI/netI 0.0159
_diffrn_reflns_Laue_measured_fraction_full 1.000
_diffrn_reflns_Laue_measured_fraction_max 0.867
_diffrn_reflns_limit_h_max 15
_diffrn_reflns_limit_h_min -16
_diffrn_reflns_limit_k_max 24
_diffrn_reflns_limit_k_min -25
_diffrn_reflns_limit_l_max 21
_diffrn_reflns_limit_l_min -23
_diffrn_reflns_number 27998
_diffrn_reflns_point_group_measured_fraction_full 1.000
_diffrn_reflns_point_group_measured_fraction_max 0.867
_diffrn_reflns_theta_full 25.242
_diffrn_reflns_theta_max 32.199
_diffrn_reflns_theta_min 2.374
_diffrn_source 'micro-focus sealed X-ray tube'
_diffrn_source_type 'PhotonJet (Mo) X-ray Source'
_exptl_absorpt_coefficient_mu 0.082
_exptl_absorpt_correction_T_max 1.000
_exptl_absorpt_correction_T_min 0.371
_exptl_absorpt_correction_type gaussian
_exptl_absorpt_process_details
;
CrysAlisPro 1.171.40.72a (Rigaku Oxford Diffraction, 2020)
Numerical absorption correction based on gaussian integration over
			a multifaceted crystal model
Empirical absorption correction using spherical harmonics,
 implemented in SCALE3 ABSPACK scaling algorithm.
;
_exptl_crystal_colour colourless
_exptl_crystal_colour_primary colourless
_exptl_crystal_density_diffrn 1.293
_exptl_crystal_description prism
_exptl_crystal_F_000 1296
_exptl_crystal_size_max 0.416
_exptl_crystal_size_mid 0.392
_exptl_crystal_size_min 0.258
_refine_diff_density_max 0.214
_refine_diff_density_min -0.218
_refine_diff_density_rms 0.038
_refine_ls_extinction_method none
_refine_ls_goodness_of_fit_ref 1.082
_refine_ls_hydrogen_treatment constr
_refine_ls_matrix_type full
_refine_ls_number_parameters 217
_refine_ls_number_reflns 4885
_refine_ls_number_restraints 0
_refine_ls_restrained_S_all 1.082
_refine_ls_R_factor_all 0.0546
_refine_ls_R_factor_gt 0.0425
_refine_ls_shift/su_max 0.001
_refine_ls_shift/su_mean 0.000
_refine_ls_structure_factor_coef Fsqd
_refine_ls_weighting_details 'w=1/[\s^2^(Fo^2^)+(0.0660P)^2^+0.3042P] where P=(Fo^2^+2Fc^2^)/3'
_refine_ls_weighting_scheme calc
_refine_ls_wR_factor_gt 0.1213
_refine_ls_wR_factor_ref 0.1292
_reflns_Friedel_coverage 0.000
_reflns_number_gt 3762
_reflns_number_total 4885
_reflns_threshold_expression 'I > 2\s(I)'
_cod_data_source_file d2cc05434e2.cif
_cod_data_source_block origi42
_cod_database_code 7131024
_shelx_shelxl_version_number 2018/3
_chemical_oxdiff_formula 'C22 H14 O2'
_chemical_oxdiff_usercomment SR-007
_shelx_space_group_comment
;
The symmetry employed for this shelxl refinement is uniquely defined
by the following loop, which should always be used as a source of
symmetry information in preference to the above space-group names.
They are only intended as comments.
;
_reflns_odcompleteness_completeness 99.91
_reflns_odcompleteness_iscentric 1
_reflns_odcompleteness_theta 28.22
_olex2_refinement_description
;
1. Fixed Uiso
 At 1.2 times of:
  All C(H) groups
2.a Ternary CH refined with riding coordinates:
 C8(H8), C20(H20)
2.b Aromatic/amide H refined with riding coordinates:
 C3(H3), C4(H4), C5(H5), C6(H6), C9(H9), C10(H10), C15(H15), C16(H16),
 C17(H17), C18(H18), C21(H21), C22(H22)
;
_olex2_date_sample_data_collection 2020-03-05
_olex2_date_sample_submission 2020-03-05
_olex2_submission_special_instructions 'No special instructions were received'
_oxdiff_exptl_absorpt_empirical_details
;
Empirical correction (ABSPACK) includes:
- Absorption correction using spherical harmonics
- Frame scaling
;
_oxdiff_exptl_absorpt_empirical_full_max 1.157
_oxdiff_exptl_absorpt_empirical_full_min 0.866

loop_
_space_group_symop_operation_xyz
'x, y, z'
'-x+1/2, -y+1/2, z'
'-x, y+1/2, -z+1/2'
'x+1/2, -y, -z+1/2'
'-x, -y, -z'
'x-1/2, y-1/2, -z'
'x, -y-1/2, z-1/2'
'-x-1/2, y, z-1/2'

loop_
_atom_site_label
_atom_site_type_symbol
_atom_site_fract_x
_atom_site_fract_y
_atom_site_fract_z
_atom_site_U_iso_or_equiv
_atom_site_adp_type
_atom_site_occupancy
_atom_site_site_symmetry_order
_atom_site_calc_flag
_atom_site_refinement_flags_posn
_atom_site_refinement_flags_adp
_atom_site_refinement_flags_occupancy
_atom_site_disorder_assembly
_atom_site_disorder_group
O1 O 0.18090(7) 0.52211(5) 0.28359(5) 0.0555(2) Uani 1 1 d . . . . .
O2 O 0.58541(6) 0.72244(4) 0.35352(4) 0.04358(17) Uani 1 1 d . . . . .
C1 C 0.30469(8) 0.52941(5) 0.26827(6) 0.0402(2) Uani 1 1 d . . . . .
C2 C 0.30491(9) 0.52764(5) 0.17355(6) 0.0396(2) Uani 1 1 d . . . . .
C3 C 0.37298(11) 0.56153(6) 0.11473(7) 0.0555(3) Uani 1 1 d . . . . .
H3 H 0.432872 0.595570 0.128657 0.067 Uiso 1 1 calc R U . . .
C4 C 0.34859(15) 0.54274(8) 0.03226(8) 0.0736(4) Uani 1 1 d . . . . .
H4 H 0.393038 0.564941 -0.009622 0.088 Uiso 1 1 calc R U . . .
C5 C 0.26061(16) 0.49234(9) 0.01213(7) 0.0748(4) Uani 1 1 d . . . . .
H5 H 0.246832 0.480655 -0.043137 0.090 Uiso 1 1 calc R U . . .
C6 C 0.19170(13) 0.45840(7) 0.07254(8) 0.0639(3) Uani 1 1 d . . . . .
H6 H 0.131611 0.424471 0.058738 0.077 Uiso 1 1 calc R U . . .
C7 C 0.21516(10) 0.47656(6) 0.15337(7) 0.0468(2) Uani 1 1 d . . . . .
C8 C 0.16707(10) 0.45019(7) 0.23698(8) 0.0555(3) Uani 1 1 d . . . . .
H8 H 0.088516 0.427860 0.236287 0.067 Uiso 1 1 calc R U . . .
C9 C 0.26093(12) 0.40012(7) 0.27582(6) 0.0566(3) Uani 1 1 d . . . . .
H9 H 0.258948 0.346482 0.283897 0.068 Uiso 1 1 calc R U . . .
C10 C 0.34559(10) 0.44791(6) 0.29573(6) 0.0489(2) Uani 1 1 d . . . . .
H10 H 0.415721 0.435226 0.321140 0.059 Uiso 1 1 calc R U . . .
C11 C 0.35625(9) 0.59696(6) 0.30829(6) 0.0455(2) Uani 1 1 d . . . . .
C12 C 0.40542(9) 0.65131(6) 0.33738(6) 0.0443(2) Uani 1 1 d . . . . .
C13 C 0.46239(8) 0.71799(5) 0.37538(6) 0.0380(2) Uani 1 1 d . . . . .
C14 C 0.47280(9) 0.71926(5) 0.46977(6) 0.0396(2) Uani 1 1 d . . . . .
C15 C 0.41067(11) 0.68546(7) 0.53224(7) 0.0557(3) Uani 1 1 d . . . . .
H15 H 0.347492 0.653091 0.521513 0.067 Uiso 1 1 calc R U . . .
C16 C 0.44667(14) 0.70187(8) 0.61361(8) 0.0679(4) Uani 1 1 d . . . . .
H16 H 0.406910 0.679519 0.657716 0.081 Uiso 1 1 calc R U . . .
C17 C 0.53871(13) 0.74992(8) 0.62889(7) 0.0653(3) Uani 1 1 d . . . . .
H17 H 0.560353 0.759874 0.683257 0.078 Uiso 1 1 calc R U . . .
C18 C 0.60108(11) 0.78444(7) 0.56465(7) 0.0552(3) Uani 1 1 d . . . . .
H18 H 0.663735 0.817297 0.575267 0.066 Uiso 1 1 calc R U . . .
C19 C 0.56678(9) 0.76825(5) 0.48512(6) 0.0420(2) Uani 1 1 d . . . . .
C20 C 0.60742(9) 0.79412(6) 0.39952(6) 0.0452(2) Uani 1 1 d . . . . .
H20 H 0.686860 0.814771 0.396253 0.054 Uiso 1 1 calc R U . . .
C21 C 0.51196(10) 0.84610(6) 0.36459(6) 0.0472(2) Uani 1 1 d . . . . .
H21 H 0.515850 0.899581 0.355722 0.057 Uiso 1 1 calc R U . . .
C22 C 0.42305(9) 0.80019(6) 0.34952(6) 0.0447(2) Uani 1 1 d . . . . .
H22 H 0.351172 0.814391 0.327728 0.054 Uiso 1 1 calc R U . . .

loop_
_atom_site_aniso_label
_atom_site_aniso_U_11
_atom_site_aniso_U_22
_atom_site_aniso_U_33
_atom_site_aniso_U_23
_atom_site_aniso_U_13
_atom_site_aniso_U_12
O1 0.0411(4) 0.0650(5) 0.0604(5) -0.0240(4) 0.0114(3) -0.0040(3)
O2 0.0380(3) 0.0473(4) 0.0454(4) -0.0134(3) 0.0020(3) 0.0036(3)
C1 0.0378(5) 0.0427(5) 0.0401(5) -0.0114(4) 0.0029(3) -0.0013(4)
C2 0.0457(5) 0.0337(4) 0.0394(5) -0.0036(3) -0.0001(4) 0.0004(3)
C3 0.0681(7) 0.0433(5) 0.0551(6) 0.0070(5) 0.0074(5) -0.0050(5)
C4 0.1123(12) 0.0614(7) 0.0471(6) 0.0179(6) 0.0145(7) 0.0070(8)
C5 0.1246(13) 0.0614(7) 0.0384(6) -0.0011(5) -0.0141(7) 0.0140(8)
C6 0.0871(9) 0.0513(6) 0.0534(7) -0.0098(5) -0.0230(6) -0.0012(6)
C7 0.0532(6) 0.0408(5) 0.0464(5) -0.0068(4) -0.0056(4) -0.0034(4)
C8 0.0505(6) 0.0588(6) 0.0572(6) -0.0148(5) 0.0094(5) -0.0186(5)
C9 0.0818(8) 0.0472(5) 0.0407(5) 0.0013(4) 0.0154(5) -0.0106(5)
C10 0.0633(6) 0.0495(5) 0.0339(4) -0.0029(4) 0.0039(4) 0.0047(5)
C11 0.0419(5) 0.0482(5) 0.0463(5) -0.0146(4) -0.0026(4) 0.0033(4)
C12 0.0417(5) 0.0472(5) 0.0439(5) -0.0132(4) -0.0045(4) 0.0048(4)
C13 0.0363(4) 0.0404(4) 0.0372(4) -0.0092(3) -0.0025(3) 0.0038(3)
C14 0.0460(5) 0.0363(4) 0.0367(4) -0.0054(3) -0.0023(4) 0.0028(4)
C15 0.0682(7) 0.0477(5) 0.0511(6) 0.0003(5) 0.0060(5) -0.0064(5)
C16 0.1003(10) 0.0611(7) 0.0422(6) 0.0073(5) 0.0090(6) 0.0047(7)
C17 0.0951(10) 0.0639(7) 0.0368(5) -0.0043(5) -0.0138(6) 0.0144(7)
C18 0.0637(7) 0.0547(6) 0.0473(6) -0.0107(5) -0.0176(5) 0.0042(5)
C19 0.0460(5) 0.0402(4) 0.0399(5) -0.0059(4) -0.0066(4) 0.0025(4)
C20 0.0435(5) 0.0454(5) 0.0467(5) -0.0093(4) 0.0015(4) -0.0048(4)
C21 0.0629(6) 0.0400(5) 0.0385(5) -0.0008(4) 0.0071(4) 0.0029(4)
C22 0.0497(5) 0.0472(5) 0.0371(5) -0.0044(4) -0.0027(4) 0.0123(4)

loop_
_atom_type_symbol
_atom_type_description
_atom_type_scat_dispersion_real
_atom_type_scat_dispersion_imag
_atom_type_scat_source
C C 0.0033 0.0016 'International Tables Vol C Tables 4.2.6.8 and 6.1.1.4'
H H 0.0000 0.0000 'International Tables Vol C Tables 4.2.6.8 and 6.1.1.4'
O O 0.0106 0.0060 'International Tables Vol C Tables 4.2.6.8 and 6.1.1.4'

loop_
_exptl_crystal_face_index_h
_exptl_crystal_face_index_k
_exptl_crystal_face_index_l
_exptl_crystal_face_perp_dist
-4 7 21 0.1626
8 -4 -19 0.1727
-10 -11 -14 0.2100
-15 -9 -5 0.2188
9 11 15 0.1707
15 7 0 0.1571
13 1 -13 0.1508
3 -3 22 0.1373
4 -23 5 0.1359
2 -21 -11 0.1183
-5 23 -5 0.1206

loop_
_geom_angle_atom_site_label_1
_geom_angle_atom_site_label_2
_geom_angle_atom_site_label_3
_geom_angle
_geom_angle_site_symmetry_1
_geom_angle_site_symmetry_3
_geom_angle_publ_flag
C1 O1 C8 95.26(7) . . ?
C13 O2 C20 95.06(6) . . ?
O1 C1 C2 99.85(8) . . ?
O1 C1 C10 99.86(8) . . ?
O1 C1 C11 113.10(8) . . ?
C2 C1 C10 105.66(7) . . ?
C11 C1 C2 117.41(8) . . ?
C11 C1 C10 118.11(9) . . ?
C3 C2 C1 133.73(10) . . ?
C3 C2 C7 122.00(10) . . ?
C7 C2 C1 104.22(8) . . ?
C2 C3 H3 121.5 . . ?
C2 C3 C4 116.92(12) . . ?
C4 C3 H3 121.5 . . ?
C3 C4 H4 119.4 . . ?
C5 C4 C3 121.30(12) . . ?
C5 C4 H4 119.4 . . ?
C4 C5 H5 119.4 . . ?
C4 C5 C6 121.25(11) . . ?
C6 C5 H5 119.4 . . ?
C5 C6 H6 121.1 . . ?
C7 C6 C5 117.72(12) . . ?
C7 C6 H6 121.1 . . ?
C2 C7 C8 104.25(9) . . ?
C6 C7 C2 120.82(11) . . ?
C6 C7 C8 134.86(11) . . ?
O1 C8 C7 99.68(8) . . ?
O1 C8 H8 116.0 . . ?
O1 C8 C9 100.85(9) . . ?
C7 C8 H8 116.0 . . ?
C9 C8 C7 106.14(9) . . ?
C9 C8 H8 116.0 . . ?
C8 C9 H9 127.0 . . ?
C10 C9 C8 105.94(10) . . ?
C10 C9 H9 127.0 . . ?
C1 C10 H10 127.1 . . ?
C9 C10 C1 105.71(10) . . ?
C9 C10 H10 127.1 . . ?
C12 C11 C1 175.13(11) . . ?
C11 C12 C13 177.89(11) . . ?
O2 C13 C14 99.52(7) . . ?
O2 C13 C22 99.80(8) . . ?
C12 C13 O2 111.99(7) . . ?
C12 C13 C14 117.89(9) . . ?
C12 C13 C22 118.30(8) . . ?
C14 C13 C22 106.31(7) . . ?
C15 C14 C13 133.68(9) . . ?
C15 C14 C19 121.99(9) . . ?
C19 C14 C13 104.31(8) . . ?
C14 C15 H15 121.5 . . ?
C14 C15 C16 116.97(11) . . ?
C16 C15 H15 121.5 . . ?
C15 C16 H16 119.4 . . ?
C17 C16 C15 121.20(12) . . ?
C17 C16 H16 119.4 . . ?
C16 C17 H17 119.3 . . ?
C16 C17 C18 121.33(11) . . ?
C18 C17 H17 119.3 . . ?
C17 C18 H18 121.1 . . ?
C19 C18 C17 117.71(11) . . ?
C19 C18 H18 121.1 . . ?
C14 C19 C20 104.53(8) . . ?
C18 C19 C14 120.79(10) . . ?
C18 C19 C20 134.66(10) . . ?
O2 C20 C19 99.48(8) . . ?
O2 C20 H20 116.0 . . ?
O2 C20 C21 100.36(8) . . ?
C19 C20 H20 116.0 . . ?
C21 C20 C19 106.68(8) . . ?
C21 C20 H20 116.0 . . ?
C20 C21 H21 126.9 . . ?
C22 C21 C20 106.11(9) . . ?
C22 C21 H21 126.9 . . ?
C13 C22 H22 127.1 . . ?
C21 C22 C13 105.74(8) . . ?
C21 C22 H22 127.1 . . ?

loop_
_geom_bond_atom_site_label_1
_geom_bond_atom_site_label_2
_geom_bond_distance
_geom_bond_site_symmetry_2
_geom_bond_publ_flag
O1 C1 1.4484(11) . ?
O1 C8 1.4551(13) . ?
O2 C13 1.4581(11) . ?
O2 C20 1.4596(11) . ?
C1 C2 1.5330(13) . ?
C1 C10 1.5406(14) . ?
C1 C11 1.4538(13) . ?
C2 C3 1.3619(15) . ?
C2 C7 1.3917(14) . ?
C3 H3 0.9300 . ?
C3 C4 1.4010(19) . ?
C4 H4 0.9300 . ?
C4 C5 1.369(2) . ?
C5 H5 0.9300 . ?
C5 C6 1.386(2) . ?
C6 H6 0.9300 . ?
C6 C7 1.3713(16) . ?
C7 C8 1.5296(16) . ?
C8 H8 0.9800 . ?
C8 C9 1.5147(19) . ?
C9 H9 0.9300 . ?
C9 C10 1.3119(17) . ?
C10 H10 0.9300 . ?
C11 C12 1.1874(14) . ?
C12 C13 1.4544(13) . ?
C13 C14 1.5322(13) . ?
C13 C22 1.5391(13) . ?
C14 C15 1.3663(15) . ?
C14 C19 1.3903(13) . ?
C15 H15 0.9300 . ?
C15 C16 1.4085(18) . ?
C16 H16 0.9300 . ?
C16 C17 1.363(2) . ?
C17 H17 0.9300 . ?
C17 C18 1.3943(19) . ?
C18 H18 0.9300 . ?
C18 C19 1.3742(14) . ?
C19 C20 1.5274(14) . ?
C20 H20 0.9800 . ?
C20 C21 1.5220(15) . ?
C21 H21 0.9300 . ?
C21 C22 1.3122(15) . ?
C22 H22 0.9300 . ?

loop_
_geom_torsion_atom_site_label_1
_geom_torsion_atom_site_label_2
_geom_torsion_atom_site_label_3
_geom_torsion_atom_site_label_4
_geom_torsion
_geom_torsion_site_symmetry_1
_geom_torsion_site_symmetry_2
_geom_torsion_site_symmetry_3
_geom_torsion_site_symmetry_4
_geom_torsion_publ_flag
O1 C1 C2 C3 147.65(11) . . . . ?
O1 C1 C2 C7 -34.92(9) . . . . ?
O1 C1 C10 C9 34.08(10) . . . . ?
O1 C8 C9 C10 -33.23(11) . . . . ?
O2 C13 C14 C15 -146.27(11) . . . . ?
O2 C13 C14 C19 35.17(9) . . . . ?
O2 C13 C22 C21 -34.01(9) . . . . ?
O2 C20 C21 C22 33.83(10) . . . . ?
C1 O1 C8 C7 -56.16(10) . . . . ?
C1 O1 C8 C9 52.49(9) . . . . ?
C1 C2 C3 C4 177.13(11) . . . . ?
C1 C2 C7 C6 -177.89(10) . . . . ?
C1 C2 C7 C8 -0.45(10) . . . . ?
C2 C1 C10 C9 -69.16(10) . . . . ?
C2 C3 C4 C5 -0.3(2) . . . . ?
C2 C7 C8 O1 35.49(11) . . . . ?
C2 C7 C8 C9 -68.88(10) . . . . ?
C3 C2 C7 C6 -0.08(17) . . . . ?
C3 C2 C7 C8 177.36(10) . . . . ?
C3 C4 C5 C6 0.5(2) . . . . ?
C4 C5 C6 C7 -0.5(2) . . . . ?
C5 C6 C7 C2 0.27(18) . . . . ?
C5 C6 C7 C8 -176.22(13) . . . . ?
C6 C7 C8 O1 -147.62(13) . . . . ?
C6 C7 C8 C9 108.01(15) . . . . ?
C7 C2 C3 C4 0.08(17) . . . . ?
C7 C8 C9 C10 70.29(10) . . . . ?
C8 O1 C1 C2 55.87(9) . . . . ?
C8 O1 C1 C10 -52.09(9) . . . . ?
C8 O1 C1 C11 -178.54(9) . . . . ?
C8 C9 C10 C1 -0.46(11) . . . . ?
C10 C1 C2 C3 -109.10(13) . . . . ?
C10 C1 C2 C7 68.33(10) . . . . ?
C11 C1 C2 C3 25.06(16) . . . . ?
C11 C1 C2 C7 -157.51(9) . . . . ?
C11 C1 C10 C9 157.06(9) . . . . ?
C12 C13 C14 C15 -25.05(16) . . . . ?
C12 C13 C14 C19 156.39(8) . . . . ?
C12 C13 C22 C21 -155.65(9) . . . . ?
C13 O2 C20 C19 56.27(8) . . . . ?
C13 O2 C20 C21 -52.78(8) . . . . ?
C13 C14 C15 C16 -178.90(11) . . . . ?
C13 C14 C19 C18 178.94(9) . . . . ?
C13 C14 C19 C20 0.29(9) . . . . ?
C14 C13 C22 C21 69.02(10) . . . . ?
C14 C15 C16 C17 0.59(19) . . . . ?
C14 C19 C20 O2 -35.61(9) . . . . ?
C14 C19 C20 C21 68.29(9) . . . . ?
C15 C14 C19 C18 0.16(15) . . . . ?
C15 C14 C19 C20 -178.49(9) . . . . ?
C15 C16 C17 C18 -0.2(2) . . . . ?
C16 C17 C18 C19 -0.15(19) . . . . ?
C17 C18 C19 C14 0.20(16) . . . . ?
C17 C18 C19 C20 178.36(11) . . . . ?
C18 C19 C20 O2 146.02(12) . . . . ?
C18 C19 C20 C21 -110.08(13) . . . . ?
C19 C14 C15 C16 -0.54(16) . . . . ?
C19 C20 C21 C22 -69.44(10) . . . . ?
C20 O2 C13 C12 178.54(8) . . . . ?
C20 O2 C13 C14 -56.07(8) . . . . ?
C20 O2 C13 C22 52.47(8) . . . . ?
C20 C21 C22 C13 0.12(10) . . . . ?
C22 C13 C14 C15 110.49(12) . . . . ?
C22 C13 C14 C19 -68.07(9) . . . . ?

loop_
_exptl_oxdiff_crystal_face_indexfrac_h
_exptl_oxdiff_crystal_face_indexfrac_k
_exptl_oxdiff_crystal_face_indexfrac_l
_exptl_oxdiff_crystal_face_x
_exptl_oxdiff_crystal_face_y
_exptl_oxdiff_crystal_face_z
-4.0650 6.9932 21.0736 0.0721 0.2989 0.9516
8.0612 -4.3328 -19.3569 -0.1309 -0.5441 -0.8287
-10.2575 -11.0194 -14.2657 0.1456 0.6081 -0.7804
-14.5318 -9.1897 -5.1024 0.2145 0.8942 -0.3929
9.3171 11.0727 15.4599 -0.1309 -0.5469 0.8269
15.4006 7.4616 0.0491 -0.2302 -0.9593 0.1636
13.1589 0.7162 -13.2728 -0.2038 -0.8485 -0.4883
2.9479 -2.6647 22.2899 -0.4843 0.1166 0.8671
4.4940 -22.6380 4.9516 -0.9619 0.2308 -0.1465
2.3404 -20.6955 -11.3396 -0.6081 0.1456 -0.7804
-4.5127 22.5535 -5.2515 0.9638 -0.2313 0.1330
